data_7003692
loop_
_publ_author_name
'Bourget-Merle, Laurence'
'Hitchcock, Peter B.'
'Lappert, Michael F.'
'Merle, Philippe G.'

_publ_section_title
;
 Synthesis and structures of crystalline Li, Al and Sn(ii) 1-azaallyls
 and \b-diketiminates derived from [Li{\m,\h3-N(SiMe3)C(Ad)C(H)SiMe3}]2
 (Ad = 1-adamantyl)
;
_journal_issue 26
_journal_name_full 'Dalton Transactions'
_journal_page_first 3493
_journal_page_last 3501
_journal_paper_doi 10.1039/b718728a
_journal_year 2008
_chemical_compound_source 'synthesis as described'
_chemical_formula_moiety 'C27 H45 Al1 N2 Si2'
_chemical_formula_sum 'C27 H45 Al N2 Si2'
_chemical_formula_weight 480.81
_chemical_name_systematic
;
?
;
_space_group_IT_number 2
_symmetry_cell_setting triclinic
_symmetry_Int_Tables_number 2
_symmetry_space_group_name_Hall '-P 1'
_symmetry_space_group_name_H-M 'P -1'
_atom_sites_solution_hydrogens geom
_atom_sites_solution_primary direct
_atom_sites_solution_secondary difmap
_audit_conform_dict_location ftp://ftp.iucr.org/cifdics/cif_core.dic
_audit_conform_dict_name cif_core.dic
_audit_conform_dict_version 2.1
_audit_creation_date 2000-09-06T10:30:25-00:00
_audit_creation_method 'WinGX routine CIF_UPDATE'
_cell_angle_alpha 97.866(2)
_cell_angle_beta 93.585(2)
_cell_angle_gamma 98.304(2)
_cell_formula_units_Z 2
_cell_length_a 6.5294(2)
_cell_length_b 12.4764(4)
_cell_length_c 17.8535(7)
_cell_measurement_reflns_used 8065
_cell_measurement_temperature 173(2)
_cell_measurement_theta_max 30.034
_cell_measurement_theta_min 3.705
_cell_measurement_wavelength 0.71073
_cell_volume 1420.58(8)
_computing_cell_refinement 'HKL Scalepack (Otwinowski & Minor 1997)'
_computing_data_reduction 'HKL Denzo and Scalepack (Otwinowski & Minor 1997)'
_computing_molecular_graphics 'Ortep-3 for Windows (Farrugia, 1997)'
_computing_publication_material 'WinGX publication routines (Farrugia, 1999)'
_computing_structure_refinement 'SHELXL-97 (Sheldrick, 1997)'
_computing_structure_solution 'SHELXS-97 (Sheldrick, 1997)'
_diffrn_ambient_temperature 173(2)
_diffrn_measured_fraction_theta_full 0.97
_diffrn_measured_fraction_theta_max 0.97
_diffrn_measurement_device KappaCCD
_diffrn_measurement_method CCD
_diffrn_radiation_monochromator graphite
_diffrn_radiation_probe x-ray
_diffrn_radiation_type MoK\a
_diffrn_radiation_wavelength 0.71073
_diffrn_reflns_av_R_equivalents 0.0367
_diffrn_reflns_av_unetI/netI 0.0475
_diffrn_reflns_limit_h_max 9
_diffrn_reflns_limit_h_min -9
_diffrn_reflns_limit_k_max 15
_diffrn_reflns_limit_k_min -17
_diffrn_reflns_limit_l_max 25
_diffrn_reflns_limit_l_min -24
_diffrn_reflns_number 12549
_diffrn_reflns_theta_full 30.03
_diffrn_reflns_theta_max 30.03
_diffrn_reflns_theta_min 3.77
_exptl_absorpt_coefficient_mu 0.173
_exptl_absorpt_correction_type none
_exptl_crystal_colour colourless
_exptl_crystal_density_diffrn 1.124
_exptl_crystal_density_method 'not measured'
_exptl_crystal_description prism
_exptl_crystal_F_000 524
_exptl_crystal_size_max 0.4
_exptl_crystal_size_mid 0.4
_exptl_crystal_size_min 0.4
_refine_diff_density_max 0.43
_refine_diff_density_min -0.422
_refine_diff_density_rms 0.051
_refine_ls_extinction_method none
_refine_ls_goodness_of_fit_ref 1.048
_refine_ls_hydrogen_treatment constr
_refine_ls_matrix_type full
_refine_ls_number_parameters 289
_refine_ls_number_reflns 8060
_refine_ls_number_restraints 0
_refine_ls_restrained_S_all 1.048
_refine_ls_R_factor_all 0.0537
_refine_ls_R_factor_gt 0.0435
_refine_ls_shift/su_max 0.001
_refine_ls_shift/su_mean 0
_refine_ls_structure_factor_coef Fsqd
_refine_ls_weighting_details 'calc w=1/[\s^2^(Fo^2^)+(0.0441P)^2^+0.7313P] where P=(Fo^2^+2Fc^2^)/3'
_refine_ls_weighting_scheme calc
_refine_ls_wR_factor_gt 0.1112
_refine_ls_wR_factor_ref 0.1184
_reflns_number_gt 6885
_reflns_number_total 8060
_reflns_threshold_expression >2sigma(I)
_cod_data_source_file b718728a.txt
_cod_data_source_block (4)-sep700
_cod_original_sg_symbol_H-M P-1
_cod_database_code 7003692

loop_
_symmetry_equiv_pos_as_xyz
'x, y, z'
'-x, -y, -z'

loop_
_atom_site_label
_atom_site_type_symbol
_atom_site_fract_x
_atom_site_fract_y
_atom_site_fract_z
_atom_site_U_iso_or_equiv
_atom_site_adp_type
_atom_site_occupancy
_atom_site_symmetry_multiplicity
_atom_site_calc_flag
_atom_site_refinement_flags
_atom_site_disorder_assembly
_atom_site_disorder_group
Si1 Si 0.54820(6) 0.52811(3) 0.34282(2) 0.02217(9) Uani 1 1 d . . .
Si2 Si 0.53479(6) 0.72452(3) 0.08727(2) 0.01971(9) Uani 1 1 d . . .
Al Al 0.81882(6) 0.64967(3) 0.22012(2) 0.01871(9) Uani 1 1 d . . .
N1 N 0.65385(18) 0.64837(9) 0.30687(6) 0.0193(2) Uani 1 1 d . . .
N2 N 0.69166(17) 0.75709(9) 0.17405(6) 0.0173(2) Uani 1 1 d . . .
C1 C 0.6577(2) 0.75158(10) 0.33955(7) 0.0194(2) Uani 1 1 d . . .
C2 C 0.7081(2) 0.84459(10) 0.30332(7) 0.0210(3) Uani 1 1 d . . .
H2 H 0.74 0.9127 0.3359 0.025 Uiso 1 1 calc R . .
C3 C 0.71719(19) 0.84958(10) 0.22562(7) 0.0167(2) Uani 1 1 d . . .
C4 C 0.6277(2) 0.77775(11) 0.42229(7) 0.0233(3) Uani 1 1 d . . .
C5 C 0.7700(3) 0.75044(14) 0.47531(9) 0.0317(3) Uani 1 1 d . . .
H5 H 0.8813 0.7145 0.4587 0.038 Uiso 1 1 calc R . .
C6 C 0.7490(3) 0.77592(16) 0.55266(9) 0.0428(4) Uani 1 1 d . . .
H6 H 0.8466 0.7579 0.5888 0.051 Uiso 1 1 calc R . .
C7 C 0.5862(4) 0.82733(17) 0.57665(10) 0.0491(5) Uani 1 1 d . . .
H7 H 0.5699 0.8429 0.6293 0.059 Uiso 1 1 calc R . .
C8 C 0.4466(3) 0.85622(16) 0.52444(10) 0.0446(4) Uani 1 1 d . . .
H8 H 0.3356 0.8923 0.5413 0.053 Uiso 1 1 calc R . .
C9 C 0.4685(3) 0.83251(13) 0.44699(9) 0.0322(3) Uani 1 1 d . . .
H9 H 0.3744 0.8539 0.4112 0.039 Uiso 1 1 calc R . .
C10 C 0.7689(3) 0.46308(14) 0.37750(10) 0.0341(3) Uani 1 1 d . . .
H10A H 0.8624 0.4527 0.3372 0.051 Uiso 1 1 calc R . .
H10B H 0.715 0.3919 0.3918 0.051 Uiso 1 1 calc R . .
H10C H 0.8451 0.5105 0.4218 0.051 Uiso 1 1 calc R . .
C11 C 0.3929(3) 0.43328(13) 0.26289(10) 0.0385(4) Uani 1 1 d . . .
H11A H 0.4809 0.419 0.2213 0.058 Uiso 1 1 calc R . .
H11B H 0.2757 0.4668 0.245 0.058 Uiso 1 1 calc R . .
H11C H 0.3403 0.3642 0.2804 0.058 Uiso 1 1 calc R . .
C12 C 0.3663(2) 0.54924(13) 0.41807(9) 0.0308(3) Uani 1 1 d . . .
H12A H 0.4397 0.5988 0.4619 0.046 Uiso 1 1 calc R . .
H12B H 0.314 0.4787 0.4336 0.046 Uiso 1 1 calc R . .
H12C H 0.2495 0.5813 0.3982 0.046 Uiso 1 1 calc R . .
C13 C 0.77359(19) 0.96611(10) 0.20488(7) 0.0170(2) Uani 1 1 d . . .
C14 C 0.9793(2) 1.02166(11) 0.25246(8) 0.0224(3) Uani 1 1 d . . .
H14A H 0.9602 1.0236 0.3072 0.027 Uiso 1 1 calc R . .
H14B H 1.0913 0.9782 0.2402 0.027 Uiso 1 1 calc R . .
C15 C 0.6029(2) 1.03673(11) 0.22398(8) 0.0226(3) Uani 1 1 d . . .
H15A H 0.4715 1.0034 0.1936 0.027 Uiso 1 1 calc R . .
H15B H 0.5787 1.0393 0.2783 0.027 Uiso 1 1 calc R . .
C16 C 0.8176(2) 0.96601(10) 0.12117(7) 0.0201(2) Uani 1 1 d . . .
H16A H 0.9313 0.9233 0.1097 0.024 Uiso 1 1 calc R . .
H16B H 0.6921 0.9301 0.0882 0.024 Uiso 1 1 calc R . .
C17 C 1.0422(2) 1.13898(12) 0.23557(9) 0.0266(3) Uani 1 1 d . . .
H17 H 1.1728 1.1734 0.2674 0.032 Uiso 1 1 calc R . .
C18 C 0.8694(3) 1.20599(12) 0.25492(9) 0.0314(3) Uani 1 1 d . . .
H18A H 0.91 1.2819 0.2449 0.038 Uiso 1 1 calc R . .
H18B H 0.847 1.2087 0.3094 0.038 Uiso 1 1 calc R . .
C19 C 0.6682(2) 1.15365(11) 0.20668(9) 0.0279(3) Uani 1 1 d . . .
H19 H 0.556 1.1983 0.219 0.033 Uiso 1 1 calc R . .
C20 C 0.7044(2) 1.15004(12) 0.12234(9) 0.0283(3) Uani 1 1 d . . .
H20A H 0.5753 1.1159 0.0908 0.034 Uiso 1 1 calc R . .
H20B H 0.7428 1.2254 0.1108 0.034 Uiso 1 1 calc R . .
C21 C 0.8791(2) 1.08341(11) 0.10400(8) 0.0233(3) Uani 1 1 d . . .
H21 H 0.9023 1.0808 0.049 0.028 Uiso 1 1 calc R . .
C22 C 1.0791(2) 1.13738(12) 0.15171(9) 0.0269(3) Uani 1 1 d . . .
H22A H 1.1187 1.2131 0.141 0.032 Uiso 1 1 calc R . .
H22B H 1.1934 1.0957 0.139 0.032 Uiso 1 1 calc R . .
C23 C 0.3277(2) 0.81368(14) 0.08014(9) 0.0310(3) Uani 1 1 d . . .
H23A H 0.3929 0.8898 0.0815 0.047 Uiso 1 1 calc R . .
H23B H 0.2414 0.8085 0.1229 0.047 Uiso 1 1 calc R . .
H23C H 0.2409 0.7892 0.0324 0.047 Uiso 1 1 calc R . .
C24 C 0.6929(3) 0.72004(13) 0.00349(8) 0.0299(3) Uani 1 1 d . . .
H24A H 0.7754 0.7922 0.0035 0.045 Uiso 1 1 calc R . .
H24B H 0.6004 0.7001 -0.0433 0.045 Uiso 1 1 calc R . .
H24C H 0.7859 0.6654 0.0063 0.045 Uiso 1 1 calc R . .
C25 C 0.3822(3) 0.58525(13) 0.08363(9) 0.0320(3) Uani 1 1 d . . .
H25A H 0.2971 0.5845 0.1269 0.048 Uiso 1 1 calc R . .
H25B H 0.4774 0.5316 0.0858 0.048 Uiso 1 1 calc R . .
H25C H 0.292 0.5665 0.0363 0.048 Uiso 1 1 calc R . .
C26 C 0.8245(3) 0.50795(12) 0.15625(9) 0.0315(3) Uani 1 1 d . . .
H26A H 0.8928 0.4605 0.1858 0.047 Uiso 1 1 calc R . .
H26B H 0.9015 0.5203 0.112 0.047 Uiso 1 1 calc R . .
H26C H 0.682 0.4728 0.1392 0.047 Uiso 1 1 calc R . .
C27 C 1.1041(2) 0.71356(13) 0.26406(9) 0.0268(3) Uani 1 1 d . . .
H27A H 1.1678 0.6583 0.2874 0.04 Uiso 1 1 calc R . .
H27B H 1.098 0.7766 0.3027 0.04 Uiso 1 1 calc R . .
H27C H 1.1876 0.7373 0.2238 0.04 Uiso 1 1 calc R . .

loop_
_atom_site_aniso_label
_atom_site_aniso_U_11
_atom_site_aniso_U_22
_atom_site_aniso_U_33
_atom_site_aniso_U_23
_atom_site_aniso_U_13
_atom_site_aniso_U_12
Si1 0.02449(19) 0.01725(17) 0.02532(19) 0.00724(14) 0.00358(14) 0.00056(14)
Si2 0.02118(18) 0.02122(17) 0.01527(16) 0.00125(13) -0.00013(12) 0.00046(13)
Al 0.02121(19) 0.01647(18) 0.01861(19) 0.00260(14) 0.00198(14) 0.00328(14)
N1 0.0221(5) 0.0162(5) 0.0193(5) 0.0039(4) 0.0020(4) 0.0002(4)
N2 0.0204(5) 0.0156(5) 0.0153(5) 0.0012(4) 0.0004(4) 0.0019(4)
C1 0.0226(6) 0.0187(6) 0.0162(5) 0.0028(4) 0.0020(4) 0.0002(5)
C2 0.0295(7) 0.0154(5) 0.0169(6) 0.0011(4) 0.0029(5) -0.0001(5)
C3 0.0172(5) 0.0156(5) 0.0173(5) 0.0027(4) 0.0015(4) 0.0021(4)
C4 0.0333(7) 0.0189(6) 0.0164(6) 0.0027(5) 0.0045(5) -0.0013(5)
C5 0.0386(8) 0.0341(8) 0.0216(7) 0.0032(6) 0.0006(6) 0.0045(7)
C6 0.0579(12) 0.0490(10) 0.0203(7) 0.0040(7) -0.0023(7) 0.0077(9)
C7 0.0768(14) 0.0521(11) 0.0183(7) -0.0002(7) 0.0112(8) 0.0119(10)
C8 0.0609(12) 0.0460(10) 0.0303(8) 0.0005(7) 0.0188(8) 0.0184(9)
C9 0.0439(9) 0.0301(7) 0.0246(7) 0.0044(6) 0.0088(6) 0.0095(7)
C10 0.0358(8) 0.0303(7) 0.0408(9) 0.0135(7) 0.0071(7) 0.0113(6)
C11 0.0465(10) 0.0253(7) 0.0387(9) 0.0055(6) -0.0001(7) -0.0102(7)
C12 0.0291(7) 0.0304(7) 0.0357(8) 0.0135(6) 0.0104(6) 0.0019(6)
C13 0.0189(5) 0.0145(5) 0.0176(5) 0.0033(4) 0.0027(4) 0.0016(4)
C14 0.0223(6) 0.0216(6) 0.0225(6) 0.0067(5) -0.0009(5) -0.0009(5)
C15 0.0229(6) 0.0193(6) 0.0272(7) 0.0043(5) 0.0071(5) 0.0059(5)
C16 0.0241(6) 0.0185(6) 0.0184(6) 0.0043(4) 0.0037(5) 0.0034(5)
C17 0.0276(7) 0.0229(6) 0.0267(7) 0.0064(5) -0.0009(5) -0.0060(5)
C18 0.0451(9) 0.0160(6) 0.0316(8) 0.0012(5) 0.0069(6) 0.0002(6)
C19 0.0326(7) 0.0192(6) 0.0353(8) 0.0075(5) 0.0088(6) 0.0098(5)
C20 0.0317(7) 0.0237(6) 0.0325(7) 0.0127(6) 0.0017(6) 0.0067(6)
C21 0.0274(7) 0.0218(6) 0.0219(6) 0.0088(5) 0.0031(5) 0.0020(5)
C22 0.0257(7) 0.0261(7) 0.0294(7) 0.0109(5) 0.0048(5) -0.0012(5)
C23 0.0247(7) 0.0357(8) 0.0320(8) 0.0048(6) -0.0055(6) 0.0058(6)
C24 0.0359(8) 0.0328(7) 0.0190(6) 0.0005(5) 0.0062(6) -0.0001(6)
C25 0.0323(8) 0.0288(7) 0.0295(7) 0.0005(6) -0.0022(6) -0.0074(6)
C26 0.0362(8) 0.0230(7) 0.0344(8) -0.0025(6) 0.0041(6) 0.0075(6)
C27 0.0227(6) 0.0296(7) 0.0289(7) 0.0074(6) 0.0000(5) 0.0049(5)

loop_
_atom_type_symbol
_atom_type_description
_atom_type_scat_dispersion_real
_atom_type_scat_dispersion_imag
_atom_type_scat_source
C C 0.0033 0.0016 'International Tables Vol C Tables 4.2.6.8 and 6.1.1.4'
H H 0 0 'International Tables Vol C Tables 4.2.6.8 and 6.1.1.4'
Al Al 0.0645 0.0514 'International Tables Vol C Tables 4.2.6.8 and 6.1.1.4'
N N 0.0061 0.0033 'International Tables Vol C Tables 4.2.6.8 and 6.1.1.4'
Si Si 0.0817 0.0704 'International Tables Vol C Tables 4.2.6.8 and 6.1.1.4'

loop_
_geom_angle_atom_site_label_1
_geom_angle_atom_site_label_2
_geom_angle_atom_site_label_3
_geom_angle
_geom_angle_site_symmetry_1
_geom_angle_site_symmetry_3
_geom_angle_publ_flag
N1 Si1 C11 107.77(7) . . ?
N1 Si1 C12 115.24(6) . . ?
C11 Si1 C12 105.69(8) . . ?
N1 Si1 C10 107.90(7) . . ?
C11 Si1 C10 109.27(9) . . ?
C12 Si1 C10 110.80(8) . . ?
N2 Si2 C25 108.38(6) . . ?
N2 Si2 C24 112.12(6) . . ?
C25 Si2 C24 107.16(7) . . ?
N2 Si2 C23 113.13(6) . . ?
C25 Si2 C23 103.04(8) . . ?
C24 Si2 C23 112.35(8) . . ?
N2 Al N1 97.01(5) . . ?
N2 Al C26 117.08(6) . . ?
N1 Al C26 117.33(6) . . ?
N2 Al C27 110.01(6) . . ?
N1 Al C27 104.59(6) . . ?
C26 Al C27 109.66(7) . . ?
C1 N1 Si1 126.48(9) . . ?
C1 N1 Al 108.46(9) . . ?
Si1 N1 Al 124.52(6) . . ?
C3 N2 Si2 129.16(9) . . ?
C3 N2 Al 107.26(8) . . ?
Si2 N2 Al 122.66(6) . . ?
N1 C1 C2 124.59(12) . . ?
N1 C1 C4 120.98(11) . . ?
C2 C1 C4 114.17(11) . . ?
C3 C2 C1 128.51(12) . . ?
N2 C3 C2 121.17(11) . . ?
N2 C3 C13 123.52(11) . . ?
C2 C3 C13 115.16(10) . . ?
C9 C4 C5 119.64(14) . . ?
C9 C4 C1 121.64(13) . . ?
C5 C4 C1 118.66(14) . . ?
C6 C5 C4 120.02(16) . . ?
C7 C6 C5 119.91(17) . . ?
C6 C7 C8 120.35(16) . . ?
C7 C8 C9 120.07(18) . . ?
C4 C9 C8 119.97(16) . . ?
C16 C13 C15 109.60(11) . . ?
C16 C13 C3 113.11(10) . . ?
C15 C13 C3 111.47(10) . . ?
C16 C13 C14 105.99(10) . . ?
C15 C13 C14 108.40(10) . . ?
C3 C13 C14 108.01(10) . . ?
C17 C14 C13 110.69(11) . . ?
C19 C15 C13 110.29(11) . . ?
C21 C16 C13 111.12(10) . . ?
C18 C17 C22 109.41(13) . . ?
C18 C17 C14 109.38(12) . . ?
C22 C17 C14 110.24(12) . . ?
C17 C18 C19 109.66(12) . . ?
C18 C19 C20 109.34(13) . . ?
C18 C19 C15 109.53(12) . . ?
C20 C19 C15 109.73(12) . . ?
C21 C20 C19 109.24(12) . . ?
C22 C21 C20 109.73(12) . . ?
C22 C21 C16 109.78(11) . . ?
C20 C21 C16 109.59(11) . . ?
C21 C22 C17 108.59(12) . . ?

loop_
_geom_bond_atom_site_label_1
_geom_bond_atom_site_label_2
_geom_bond_distance
_geom_bond_site_symmetry_2
_geom_bond_publ_flag
Si1 N1 1.7773(11) . ?
Si1 C11 1.8641(17) . ?
Si1 C12 1.8652(16) . ?
Si1 C10 1.8659(17) . ?
Si2 N2 1.7674(11) . ?
Si2 C25 1.8646(16) . ?
Si2 C24 1.8692(15) . ?
Si2 C23 1.8798(16) . ?
Al N2 1.9235(11) . ?
Al N1 1.9417(12) . ?
Al C26 1.9749(15) . ?
Al C27 1.9846(15) . ?
N1 C1 1.3350(16) . ?
N2 C3 1.3569(15) . ?
C1 C2 1.4124(18) . ?
C1 C4 1.5000(18) . ?
C2 C3 1.4018(17) . ?
C3 C13 1.5479(17) . ?
C4 C9 1.386(2) . ?
C4 C5 1.395(2) . ?
C5 C6 1.394(2) . ?
C6 C7 1.380(3) . ?
C7 C8 1.382(3) . ?
C8 C9 1.395(2) . ?
C13 C16 1.5393(17) . ?
C13 C15 1.5440(18) . ?
C13 C14 1.5598(18) . ?
C14 C17 1.5379(19) . ?
C15 C19 1.5379(19) . ?
C16 C21 1.5393(18) . ?
C17 C18 1.528(2) . ?
C17 C22 1.529(2) . ?
C18 C19 1.533(2) . ?
C19 C20 1.534(2) . ?
C20 C21 1.532(2) . ?
C21 C22 1.528(2) . ?
